data_4105295
loop_
_publ_author_name
'Alfred J. Wooten'
'Donald J. Werder'
'Darrick J. Williams'
'Joanna L. Casson'
'Jennifer A. Hollingsworth'

_publ_section_title
;
 Solution-Liquid-Solid Growth of Ternary Cu-In-Se Semiconductor Nanowires
 from Multiple- and Single-Source Precursors
;
_journal_name_full 'Journal of the American Chemical Society'
_journal_page_first 16177
_journal_page_last 16188
_journal_paper_doi 10.1021/ja905730n
_journal_volume 131
_journal_year 2009
_chemical_formula_sum 'Cu3 P'
_chemical_formula_weight 221.61
_space_group_IT_number 185
_symmetry_cell_setting hexagonal
_symmetry_space_group_name_Hall 'P 6c -2'
_symmetry_space_group_name_H-M 'P 63 c m'
_audit_author_name CuInSe2MSP300Cu3P
_audit_creation_date 2009-07-09T14:39
_audit_creation_method 'from EXP file using GSAS2CIF'
_audit_update_record ' 2009-07-09T14:39  Initial CIF as created by GSAS2CIF'
_cell_angle_alpha 90.0
_cell_angle_beta 90.0
_cell_angle_gamma 120.0
_cell_formula_units_Z 6
_cell_length_a 6.9986(4)
_cell_length_b 6.9986
_cell_length_c 7.1357(6)
_cell_volume 302.68(3)
_computing_structure_refinement GSAS
_diffrn_radiation_polarisn_ratio 0.5
_diffrn_radiation_probe x-ray
_exptl_absorpt_process_details
;   GSAS Absorption/surface roughness correction: function number 0
 No correction is applied.
;
_pd_block_id 2009-07-09T14:39|CUINSE2MSP300_phase2|CuInSe2MSP300Cu3P||
_pd_calc_method 'Rietveld Refinement'
_pd_phase_block_id 2009-07-09T14:39|CUINSE2MSP300_phase2|CuInSe2MSP300Cu3P||
_pd_phase_name 'from E:/Powder/Compounds/CU3P.cel'
_pd_proc_info_datetime 2009-07-09T14:39:03
_pd_proc_ls_background_function
;   GSAS Background function number 2 with  6 terms.
 Cosine Fourier series
      1:   -4212.42     2:    9439.92     3:   -5968.84     4:    2567.97    
      5:   -780.351     6:   -119.797    
;
_pd_proc_ls_peak_cutoff 0.01000
_pd_proc_ls_profile_function
;
 CW Profile function number 2 with  18 terms
 Profile coefficients for Simpson's rule integration of pseudovoigt function
 C.J. Howard (1982). J. Appl. Cryst.,15,615-620.
 P. Thompson, D.E. Cox & J.B. Hastings (1987). J. Appl. Cryst.,20,79-83.
 Peak tails are ignored  where the intensity is below 0.0100 times the peak
   Aniso. broadening axis   0.0   0.0   1.0
;
_pd_proc_ls_prof_R_factor 0.0854
_pd_proc_ls_prof_wR_expected 0.0268
_pd_proc_ls_prof_wR_factor 0.1354
_refine_ls_goodness_of_fit_all 25.52
_refine_ls_matrix_type full
_refine_ls_number_parameters 12
_refine_ls_number_restraints 0
_refine_ls_R_Fsqd_factor 0.47963
_refine_ls_shift/su_max 0.01
_refine_ls_shift/su_mean 0.01
_reflns_d_resolution_high 1.091
_reflns_d_resolution_low 6.061
_reflns_limit_h_max 5
_reflns_limit_h_min 0
_reflns_limit_k_max 3
_reflns_limit_k_min 0
_reflns_limit_l_max 10
_reflns_limit_l_min 0
_reflns_number_total 223
_cod_data_source_file ja905730n_si_006_2.cif
_cod_data_source_block CUINSE2MSP300_phase_2
_cod_depositor_comments
;
The following automatic conversions were performed:

'_geom_bond_publ_flag' value 'N' changed to 'n' according to the
built-in table from CIF Core dictionary named 'cif_core.dic' version
2.4.1 from 2010-06-29 (58 times).

'_geom_angle_publ_flag' value 'N'
changed to 'n' according to the built-in table from CIF Core
dictionary named 'cif_core.dic' version 2.4.1 from 2010-06-29 (38
times).

Automatic conversion script
Id: cif_fix_values 1715 2011-07-08 13:25:40Z adriana 
;
_cod_original_cell_volume 302.686(30)
_cod_database_code 4105295

loop_
_symmetry_equiv_pos_site_id
_symmetry_equiv_pos_as_xyz
1 +x,+y,+z
2 x-y,+x,+z+1/2
3 -y,x-y,+z
4 -x,-y,+z+1/2
5 y-x,-x,+z
6 +y,y-x,+z+1/2
7 y-x,+y,+z+1/2
8 -x,y-x,+z
9 -y,-x,+z+1/2
10 x-y,-y,+z
11 +x,x-y,+z+1/2
12 +y,+x,+z

loop_
_atom_site_type_symbol
_atom_site_label
_atom_site_fract_x
_atom_site_fract_y
_atom_site_fract_z
_atom_site_occupancy
_atom_site_thermal_displace_type
_atom_site_U_iso_or_equiv
_atom_site_symmetry_multiplicity
Cu Cu 0.7194 0.0 0.5765 1.0 Uiso 0.025 6
Cu Cu 0.6239 0.0 0.9246 1.0 Uiso 0.025 6
Cu Cu 0.3333 0.6667 0.6998 1.0 Uiso 0.025 4
Cu Cu 0.0 0.0 0.8213 1.0 Uiso 0.025 2
P P 0.6678 0.0 0.25 1.0 Uiso 0.025 6

loop_
_atom_type_symbol
_atom_type_scat_dispersion_real
_atom_type_scat_dispersion_imag
_atom_type_scat_Cromer_Mann_a1
_atom_type_scat_Cromer_Mann_a2
_atom_type_scat_Cromer_Mann_a3
_atom_type_scat_Cromer_Mann_a4
_atom_type_scat_Cromer_Mann_b1
_atom_type_scat_Cromer_Mann_b2
_atom_type_scat_Cromer_Mann_b3
_atom_type_scat_Cromer_Mann_b4
_atom_type_scat_Cromer_Mann_c
_atom_type_scat_source
_atom_type_number_in_cell
Cu 0.000 0.000 13.3380 3.58280 7.16760 0.24700 5.61580 11.3966 1.67350 64.8126 1.19100 International_Tables_Vol_C 18.0
In 0.000 0.000 19.1624 0.54760 18.5596 6.37760 4.29480 25.8499 2.03960 92.8029 4.93910 International_Tables_Vol_C 0
Se 0.000 0.000 17.0006 2.40980 5.81960 0.27260 3.97310 15.2372 4.35430 43.8163 2.84090 International_Tables_Vol_C 0
P 0.000 0.000 6.43450 1.90670 4.17910 27.1570 1.78000 0.52600 1.49080 68.1645 1.11490 International_Tables_Vol_C 6.0

loop_
_diffrn_radiation_wavelength
_diffrn_radiation_wavelength_wt
_diffrn_radiation_type
_diffrn_radiation_wavelength_id
1.540510 1.000 K\a~1~ 1
1.544330 0.500 K\a~2~ 2

loop_
_geom_angle_atom_site_label_1
_geom_angle_atom_site_label_2
_geom_angle_atom_site_label_3
_geom_angle
_geom_angle_site_symmetry_1
_geom_angle_site_symmetry_3
_geom_angle_publ_flag
P Cu P 122.6418(23) 1_555 2_545 n
P Cu P 122.6418(23) 1_555 6_665 n
P Cu P 107.558(4) 2_545 6_665 n
P Cu P 128.9328(19) 1_556 4_655 n
P Cu P 117.7467(5) 2_555 4_665 n
P Cu P 117.7327(5) 2_555 6_565 n
P Cu P 117.7605(5) 4_665 6_565 n
P Cu P 115.5595(9) 2_445 4_655 n
P Cu P 115.5596(9) 2_445 6_565 n
P Cu P 115.5596(9) 4_655 6_565 n
Cu P Cu 114.0654(32) 1_555 2_544 n
Cu P Cu 114.0654(32) 1_555 6_664 n
Cu P Cu 178.72630(10) 1_555 1_554 n
Cu P Cu 67.416(4) 1_555 4_654 n
Cu P Cu 103.0524(5) 1_555 2_654 n
Cu P Cu 103.0517(5) 1_555 7_544 n
Cu P Cu 68.84540(30) 1_555 2_654 n
Cu P Cu 85.9115(28) 2_544 6_664 n
Cu P Cu 65.0906(31) 2_544 1_554 n
Cu P Cu 135.8693(13) 2_544 4_654 n
Cu P Cu 140.7595(34) 2_544 2_654 n
Cu P Cu 67.02890(30) 2_544 7_544 n
Cu P Cu 65.1884(22) 2_544 2_654 n
Cu P Cu 65.0906(31) 6_664 1_554 n
Cu P Cu 135.8693(13) 6_664 4_654 n
Cu P Cu 67.04240(30) 6_664 2_654 n
Cu P Cu 140.7554(34) 6_664 7_544 n
Cu P Cu 65.1884(22) 6_664 2_654 n
Cu P Cu 113.8578(35) 1_554 4_654 n
Cu P Cu 77.5616(5) 1_554 2_654 n
Cu P Cu 77.5620(5) 1_554 7_544 n
Cu P Cu 109.8812(5) 1_554 2_654 n
Cu P Cu 69.8055(17) 4_654 2_654 n
Cu P Cu 69.8178(17) 4_654 7_544 n
Cu P Cu 136.261(4) 4_654 2_654 n
Cu P Cu 117.4194(5) 2_654 7_544 n
Cu P Cu 121.18430(20) 2_654 2_654 n
Cu P Cu 121.17010(20) 7_544 2_654 n

loop_
_geom_bond_atom_site_label_1
_geom_bond_atom_site_label_2
_geom_bond_distance
_geom_bond_site_symmetry_2
_geom_bond_publ_flag
Cu Cu 2.57230(21) 1_555 n
Cu Cu 2.60589(13) 2_544 n
Cu Cu 2.63580(13) 4_654 n
Cu Cu 2.60589(13) 6_664 n
Cu Cu 2.68585(14) 1_545 n
Cu Cu 2.68611(14) 8_655 n
Cu Cu 2.62830(13) 1_655 n
Cu Cu 2.67820(14) 2_654 n
Cu P 2.35764(20) 1_555 n
Cu P 2.49578(12) 2_545 n
Cu P 2.49578(12) 6_665 n
Cu Cu 2.57230(21) 1_555 n
Cu Cu 2.60589(13) 2_545 n
Cu Cu 2.63580(13) 4_655 n
Cu Cu 2.60589(13) 6_665 n
Cu Cu 2.72150(13) 1_545 n
Cu Cu 2.94784(15) 2_655 n
Cu Cu 2.94763(15) 7_545 n
Cu Cu 2.72184(13) 8_655 n
Cu Cu 2.73344(15) 1_655 n
Cu P 2.34221(20) 1_556 n
Cu P 2.78681(14) 2_545 n
Cu P 2.39164(12) 4_655 n
Cu P 2.78681(14) 6_665 n
Cu Cu 2.68585(14) 1_565 n
Cu Cu 2.68545(14) 3_555 n
Cu Cu 2.68611(14) 5_665 n
Cu Cu 2.72150(13) 1_565 n
Cu Cu 2.94815(15) 2_554 n
Cu Cu 2.72128(13) 3_555 n
Cu Cu 2.94763(15) 4_664 n
Cu Cu 2.72184(13) 5_665 n
Cu Cu 2.94784(15) 6_564 n
Cu P 2.36448(13) 2_555 n
Cu P 2.36379(13) 4_665 n
Cu P 2.36414(13) 6_565 n
Cu Cu 2.62830(13) 1_455 n
Cu Cu 2.67820(14) 2_445 n
Cu Cu 2.62830(13) 3_545 n
Cu Cu 2.67820(14) 4_655 n
Cu Cu 2.62830(13) 5_665 n
Cu Cu 2.67820(14) 6_565 n
Cu Cu 2.73344(15) 1_455 n
Cu Cu 2.73344(15) 3_545 n
Cu Cu 2.73344(15) 5_665 n
Cu P 2.37995(13) 2_445 n
Cu P 2.37995(13) 4_655 n
Cu P 2.37995(13) 6_565 n
P Cu 2.35764(20) 1_555 n
P Cu 2.49578(12) 2_544 n
P Cu 2.49578(12) 6_664 n
P Cu 2.34221(20) 1_554 n
P Cu 2.78681(14) 2_544 n
P Cu 2.39164(12) 4_654 n
P Cu 2.78681(14) 6_664 n
P Cu 2.36414(13) 2_654 n
P Cu 2.36379(13) 7_544 n
P Cu 2.37995(13) 2_654 n
